data_7013465
loop_
_publ_author_name
'Christer B. Aaker\"oy'
'Alicia M. Beatty'
'John Desper'
'Mick O'Shea'
'Jes\'us Vald\'es-Mart\'inez'

_publ_section_title
;
 Directed assembly of dinuclear and mononuclear copper(II)-carboxylates
 into infinite 1-D motifs using isonicotinamide as a high-yielding
 supramolecular reagent
;
_journal_issue 20
_journal_name_full 'Dalton Trans.'
_journal_page_first 3956
_journal_page_last 3962
_journal_paper_doi 10.1039/b308446a
_journal_year 2003
_chemical_formula_moiety
;
(C10 H12 Cu1 N2 O5) (C2 H3 N)
;
_chemical_formula_sum 'C12 H15 Cu N3 O5'
_chemical_formula_weight 344.81
_chemical_name_common copper(ii)(isonicotinamide)diacetate
_chemical_name_systematic
;
copper(II)(isonicotinamide)diacetate
;
_space_group_IT_number 2
_symmetry_cell_setting triclinic
_symmetry_space_group_name_Hall '-P 1'
_symmetry_space_group_name_H-M 'P -1'
_atom_sites_solution_hydrogens geom
_atom_sites_solution_primary direct
_atom_sites_solution_secondary difmap
_audit_creation_method SHELXL-97
_cell_angle_alpha 90.408(2)
_cell_angle_beta 96.328(3)
_cell_angle_gamma 96.118(2)
_cell_formula_units_Z 2
_cell_length_a 7.1996(10)
_cell_length_b 8.1027(12)
_cell_length_c 13.4485(19)
_cell_measurement_reflns_used 886
_cell_measurement_temperature 203(2)
_cell_measurement_theta_max 28.1
_cell_measurement_theta_min 2.5
_cell_volume 775.17(19)
_computing_cell_refinement 'Bruker SMART'
_computing_data_collection 'Bruker SMART'
_computing_data_reduction 'Bruker SHELXTL'
_computing_molecular_graphics 'Bruker SHELXTL'
_computing_publication_material 'Bruker SHELXTL'
_computing_structure_refinement 'SHELXL-97 (Sheldrick, 1997)'
_computing_structure_solution 'SHELXS-97 (Sheldrick, 1990)'
_diffrn_ambient_temperature 203(2)
_diffrn_measured_fraction_theta_full 0.902
_diffrn_measured_fraction_theta_max 0.902
_diffrn_measurement_device_type 'CCD area detector'
_diffrn_measurement_method 'phi and omega scans'
_diffrn_radiation_monochromator graphite
_diffrn_radiation_source 'fine-focus sealed tube'
_diffrn_radiation_type MoK\a
_diffrn_radiation_wavelength 0.71073
_diffrn_reflns_av_R_equivalents 0.0107
_diffrn_reflns_av_sigmaI/netI 0.0256
_diffrn_reflns_limit_h_max 9
_diffrn_reflns_limit_h_min -9
_diffrn_reflns_limit_k_max 10
_diffrn_reflns_limit_k_min -10
_diffrn_reflns_limit_l_max 17
_diffrn_reflns_limit_l_min -15
_diffrn_reflns_number 5410
_diffrn_reflns_theta_full 28.21
_diffrn_reflns_theta_max 28.21
_diffrn_reflns_theta_min 1.52
_exptl_absorpt_coefficient_mu 1.432
_exptl_absorpt_correction_T_max 0.801
_exptl_absorpt_correction_T_min 0.701
_exptl_absorpt_correction_type multi-scan
_exptl_absorpt_process_details
;
Sheldrick, G.M. SADABS. Version 2. Multi-Scan Absorption Correction Program.
University of Gottingen, Germany, 2001
;
_exptl_crystal_colour blue-green
_exptl_crystal_density_diffrn 1.477
_exptl_crystal_density_method 'not measured'
_exptl_crystal_description prism
_exptl_crystal_F_000 354
_exptl_crystal_size_max 0.30
_exptl_crystal_size_mid 0.20
_exptl_crystal_size_min 0.10
_refine_diff_density_max 0.781
_refine_diff_density_min -0.255
_refine_diff_density_rms 0.063
_refine_ls_extinction_method none
_refine_ls_goodness_of_fit_ref 1.061
_refine_ls_hydrogen_treatment mixed
_refine_ls_matrix_type full
_refine_ls_number_parameters 193
_refine_ls_number_reflns 3443
_refine_ls_number_restraints 0
_refine_ls_restrained_S_all 1.061
_refine_ls_R_factor_all 0.0342
_refine_ls_R_factor_gt 0.0289
_refine_ls_shift/su_max 0.001
_refine_ls_shift/su_mean 0.000
_refine_ls_structure_factor_coef Fsqd
_refine_ls_weighting_details 'calc w=1/[\s^2^(Fo^2^)+(0.0511P)^2^+0.0993P] where P=(Fo^2^+2Fc^2^)/3'
_refine_ls_weighting_scheme calc
_refine_ls_wR_factor_gt 0.0826
_refine_ls_wR_factor_ref 0.0853
_reflns_number_gt 3026
_reflns_number_total 3443
_reflns_threshold_expression >2sigma(I)
_cod_data_source_file b308446a.txt
_cod_data_source_block 1
_cod_depositor_comments
;
The following automatic conversions were performed:
'_symmetry_cell_setting' value 'Triclinic' changed to 'triclinic'
according to '/home/saulius/struct/CIF-dictionaries/cif_core.dic'
dictionary named 'cif_core.dic' version 2.4.1 from 2010-06-29.

Automatic conversion script
Id: cif_fix_enum 1527 2010-12-29 10:47:43Z saulius 
;
_cod_original_sg_symbol_H-M P-1
_cod_database_code 7013465

loop_
_symmetry_equiv_pos_as_xyz
'x, y, z'
'-x, -y, -z'

loop_
_atom_site_label
_atom_site_type_symbol
_atom_site_fract_x
_atom_site_fract_y
_atom_site_fract_z
_atom_site_U_iso_or_equiv
_atom_site_adp_type
_atom_site_occupancy
_atom_site_symmetry_multiplicity
_atom_site_calc_flag
_atom_site_refinement_flags
_atom_site_disorder_assembly
_atom_site_disorder_group
Cu1 Cu 0.87812(3) 0.92716(3) 0.429986(17) 0.02361(9) Uani 1 1 d . . .
C1S C 0.8172(3) 0.0429(3) 0.09491(16) 0.0691(9) Uani 1 1 d . . .
H1S H 0.8770 0.0479 0.1633 0.083 Uiso 1 1 calc R . .
H2S H 0.9069 0.0874 0.0506 0.083 Uiso 1 1 calc R . .
H3S H 0.7739 -0.0716 0.0759 0.083 Uiso 1 1 calc R . .
C2S C 0.6594(3) 0.1393(3) 0.08747(16) 0.0518(6) Uani 1 1 d R . .
N1S N 0.5354(4) 0.2127(3) 0.07612(19) 0.0602(6) Uani 1 1 d . . .
N1 N 0.6624(2) 0.8062(2) 0.31900(13) 0.0279(4) Uani 1 1 d . . .
C2 C 0.6958(3) 0.6940(3) 0.25243(17) 0.0354(5) Uani 1 1 d . . .
H2 H 0.8185 0.6637 0.2538 0.042 Uiso 1 1 calc R . .
C3 C 0.5578(3) 0.6198(3) 0.18116(17) 0.0350(5) Uani 1 1 d . . .
H3 H 0.5860 0.5401 0.1356 0.042 Uiso 1 1 calc R . .
C4 C 0.3769(3) 0.6660(3) 0.17851(14) 0.0275(4) Uani 1 1 d . . .
C5 C 0.3425(3) 0.7818(3) 0.24744(17) 0.0378(5) Uani 1 1 d . . .
H5 H 0.2217 0.8161 0.2472 0.045 Uiso 1 1 calc R . .
C6 C 0.4878(3) 0.8474(3) 0.31715(17) 0.0384(5) Uani 1 1 d . . .
H6 H 0.4622 0.9242 0.3652 0.046 Uiso 1 1 calc R . .
O7 O 0.0759(2) 0.6719(2) 0.08791(13) 0.0451(4) Uani 1 1 d . . .
N7 N 0.2351(3) 0.4557(3) 0.05487(15) 0.0369(5) Uani 1 1 d . . .
H7B H 0.149(4) 0.411(3) 0.013(2) 0.044 Uiso 1 1 d . . .
H7A H 0.324(4) 0.406(3) 0.066(2) 0.044 Uiso 1 1 d . . .
C7 C 0.2169(3) 0.5962(3) 0.10257(15) 0.0316(5) Uani 1 1 d . . .
C21 C 1.1779(3) 1.1411(3) 0.36499(16) 0.0327(5) Uani 1 1 d . . .
O1 O 1.0349(2) 1.0423(2) 0.33457(11) 0.0408(4) Uani 1 1 d . . .
O2 O 1.2411(2) 1.1675(2) 0.45470(11) 0.0364(4) Uani 1 1 d . . .
C22 C 1.2798(4) 1.2343(4) 0.2874(2) 0.0557(7) Uani 1 1 d . . .
H22C H 1.2602 1.1707 0.2250 0.083 Uiso 1 1 calc R . .
H22B H 1.4131 1.2514 0.3102 0.083 Uiso 1 1 calc R . .
H22A H 1.2318 1.3409 0.2769 0.083 Uiso 1 1 calc R . .
C31 C 1.1849(3) 0.7511(3) 0.49988(17) 0.0301(4) Uani 1 1 d . . .
O3 O 1.0407(2) 0.74733(19) 0.43740(12) 0.0359(4) Uani 1 1 d . . .
O4 O 1.2454(2) 0.87020(19) 0.55918(12) 0.0387(4) Uani 1 1 d . . .
C32 C 1.2907(3) 0.6009(3) 0.5050(2) 0.0488(7) Uani 1 1 d . . .
H32C H 1.2715 0.5437 0.4405 0.073 Uiso 1 1 calc R . .
H32B H 1.2454 0.5269 0.5555 0.073 Uiso 1 1 calc R . .
H32A H 1.4237 0.6351 0.5223 0.073 Uiso 1 1 calc R . .

loop_
_atom_site_aniso_label
_atom_site_aniso_U_11
_atom_site_aniso_U_22
_atom_site_aniso_U_33
_atom_site_aniso_U_23
_atom_site_aniso_U_13
_atom_site_aniso_U_12
Cu1 0.01988(13) 0.02367(14) 0.02596(14) -0.00406(9) -0.00223(9) 0.00149(9)
C1S 0.068(2) 0.073(2) 0.070(2) 0.0178(17) 0.0070(16) 0.0233(17)
C2S 0.0556(16) 0.0527(16) 0.0481(15) 0.0088(13) 0.0101(12) 0.0060(13)
N1S 0.0669(16) 0.0591(15) 0.0583(15) -0.0025(12) 0.0097(12) 0.0208(13)
N1 0.0213(8) 0.0305(9) 0.0308(9) -0.0053(7) -0.0016(6) 0.0033(6)
C2 0.0234(9) 0.0414(13) 0.0402(12) -0.0120(10) -0.0020(8) 0.0048(8)
C3 0.0296(10) 0.0401(13) 0.0343(12) -0.0140(9) -0.0005(8) 0.0041(9)
C4 0.0257(9) 0.0320(11) 0.0226(10) -0.0039(8) -0.0027(7) -0.0007(8)
C5 0.0216(10) 0.0489(14) 0.0410(13) -0.0160(10) -0.0047(9) 0.0054(9)
C6 0.0274(10) 0.0462(14) 0.0398(13) -0.0203(10) -0.0033(9) 0.0043(9)
O7 0.0331(8) 0.0517(11) 0.0463(10) -0.0176(8) -0.0161(7) 0.0074(7)
N7 0.0335(10) 0.0379(11) 0.0351(10) -0.0105(8) -0.0109(8) 0.0001(8)
C7 0.0281(10) 0.0375(12) 0.0264(10) -0.0048(9) -0.0037(8) -0.0023(8)
C21 0.0338(10) 0.0306(11) 0.0344(11) -0.0008(9) 0.0081(9) 0.0029(8)
O1 0.0428(9) 0.0489(10) 0.0276(8) -0.0007(7) 0.0033(6) -0.0090(7)
O2 0.0321(8) 0.0416(9) 0.0337(8) -0.0011(7) 0.0056(6) -0.0063(6)
C22 0.0627(17) 0.0593(18) 0.0429(15) 0.0047(13) 0.0168(12) -0.0147(14)
C31 0.0243(9) 0.0246(10) 0.0417(12) -0.0021(9) 0.0040(8) 0.0036(7)
O3 0.0281(7) 0.0316(8) 0.0470(9) -0.0120(7) -0.0044(6) 0.0090(6)
O4 0.0333(8) 0.0300(8) 0.0508(10) -0.0085(7) -0.0110(7) 0.0105(6)
C32 0.0389(13) 0.0309(12) 0.0764(19) -0.0091(12) -0.0039(12) 0.0139(10)

loop_
_atom_type_symbol
_atom_type_description
_atom_type_scat_dispersion_real
_atom_type_scat_dispersion_imag
_atom_type_scat_source
C C 0.0033 0.0016 'International Tables Vol C Tables 4.2.6.8 and 6.1.1.4'
H H 0.0000 0.0000 'International Tables Vol C Tables 4.2.6.8 and 6.1.1.4'
N N 0.0061 0.0033 'International Tables Vol C Tables 4.2.6.8 and 6.1.1.4'
O O 0.0106 0.0060 'International Tables Vol C Tables 4.2.6.8 and 6.1.1.4'
Cu Cu 0.3201 1.2651 'International Tables Vol C Tables 4.2.6.8 and 6.1.1.4'

loop_
_geom_angle_atom_site_label_1
_geom_angle_atom_site_label_2
_geom_angle_atom_site_label_3
_geom_angle
_geom_angle_site_symmetry_1
_geom_angle_site_symmetry_3
_geom_angle_publ_flag
O3 Cu1 O4 168.80(6) . 2_776 ?
O3 Cu1 O2 89.17(7) . 2_776 ?
O4 Cu1 O2 90.65(7) 2_776 2_776 ?
O3 Cu1 O1 89.53(7) . . ?
O4 Cu1 O1 88.49(8) 2_776 . ?
O2 Cu1 O1 168.90(6) 2_776 . ?
O3 Cu1 N1 96.23(6) . . ?
O4 Cu1 N1 94.95(6) 2_776 . ?
O2 Cu1 N1 94.25(6) 2_776 . ?
O1 Cu1 N1 96.85(6) . . ?
O3 Cu1 Cu1 85.47(4) . 2_776 ?
O4 Cu1 Cu1 83.39(4) 2_776 2_776 ?
O2 Cu1 Cu1 82.92(5) 2_776 2_776 ?
O1 Cu1 Cu1 85.98(5) . 2_776 ?
N1 Cu1 Cu1 176.69(5) . 2_776 ?
N1S C2S C1S 176.15(18) . . ?
C2 N1 C6 118.15(17) . . ?
C2 N1 Cu1 123.48(13) . . ?
C6 N1 Cu1 118.37(14) . . ?
N1 C2 C3 122.91(19) . . ?
C2 C3 C4 118.6(2) . . ?
C5 C4 C3 118.45(17) . . ?
C5 C4 C7 118.51(18) . . ?
C3 C4 C7 123.03(19) . . ?
C4 C5 C6 119.19(19) . . ?
N1 C6 C5 122.7(2) . . ?
O7 C7 N7 123.33(18) . . ?
O7 C7 C4 118.82(19) . . ?
N7 C7 C4 117.86(19) . . ?
O2 C21 O1 125.1(2) . . ?
O2 C21 C22 117.5(2) . . ?
O1 C21 C22 117.5(2) . . ?
C21 O1 Cu1 120.98(14) . . ?
C21 O2 Cu1 124.90(14) . 2_776 ?
O4 C31 O3 124.95(19) . . ?
O4 C31 C32 117.55(18) . . ?
O3 C31 C32 117.50(19) . . ?
C31 O3 Cu1 121.80(14) . . ?
C31 O4 Cu1 124.29(13) . 2_776 ?

loop_
_geom_bond_atom_site_label_1
_geom_bond_atom_site_label_2
_geom_bond_distance
_geom_bond_site_symmetry_2
_geom_bond_publ_flag
Cu1 O3 1.9605(14) . ?
Cu1 O4 1.9609(15) 2_776 ?
Cu1 O2 1.9749(15) 2_776 ?
Cu1 O1 1.9758(16) . ?
Cu1 N1 2.1783(16) . ?
Cu1 Cu1 2.6111(5) 2_776 ?
C1S C2S 1.4409 . ?
C2S N1S 1.122(3) . ?
N1 C2 1.330(3) . ?
N1 C6 1.332(3) . ?
C2 C3 1.386(3) . ?
C3 C4 1.390(3) . ?
C4 C5 1.375(3) . ?
C4 C7 1.511(2) . ?
C5 C6 1.383(3) . ?
O7 C7 1.239(3) . ?
N7 C7 1.328(3) . ?
C21 O2 1.250(3) . ?
C21 O1 1.262(3) . ?
C21 C22 1.504(3) . ?
O2 Cu1 1.9750(15) 2_776 ?
C31 O4 1.257(2) . ?
C31 O3 1.259(2) . ?
C31 C32 1.501(3) . ?
O4 Cu1 1.9609(15) 2_776 ?

loop_
_geom_hbond_atom_site_label_D
_geom_hbond_atom_site_label_H
_geom_hbond_atom_site_label_A
_geom_hbond_distance_DH
_geom_hbond_distance_HA
_geom_hbond_distance_DA
_geom_hbond_angle_DHA
_geom_hbond_site_symmetry_A
N7 H7A N1S 0.79(3) 2.29(3) 3.069(3) 166(3) .
N7 H7B O7 0.84(3) 2.05(3) 2.881(2) 173(3) 2_565

loop_
_geom_torsion_atom_site_label_1
_geom_torsion_atom_site_label_2
_geom_torsion_atom_site_label_3
_geom_torsion_atom_site_label_4
_geom_torsion
_geom_torsion_site_symmetry_1
_geom_torsion_site_symmetry_2
_geom_torsion_site_symmetry_3
_geom_torsion_site_symmetry_4
_geom_torsion_publ_flag
O3 Cu1 N1 C2 -26.87(19) . . . . ?
O4 Cu1 N1 C2 152.48(19) 2_776 . . . ?
O2 Cu1 N1 C2 -116.49(19) 2_776 . . . ?
O1 Cu1 N1 C2 63.41(19) . . . . ?
Cu1 Cu1 N1 C2 -147.8(7) 2_776 . . . ?
O3 Cu1 N1 C6 153.58(18) . . . . ?
O4 Cu1 N1 C6 -27.07(19) 2_776 . . . ?
O2 Cu1 N1 C6 63.96(18) 2_776 . . . ?
O1 Cu1 N1 C6 -116.14(18) . . . . ?
Cu1 Cu1 N1 C6 32.7(9) 2_776 . . . ?
C6 N1 C2 C3 0.6(4) . . . . ?
Cu1 N1 C2 C3 -178.98(18) . . . . ?
N1 C2 C3 C4 0.7(4) . . . . ?
C2 C3 C4 C5 -0.7(3) . . . . ?
C2 C3 C4 C7 178.5(2) . . . . ?
C3 C4 C5 C6 -0.4(4) . . . . ?
C7 C4 C5 C6 -179.7(2) . . . . ?
C2 N1 C6 C5 -1.8(4) . . . . ?
Cu1 N1 C6 C5 177.8(2) . . . . ?
C4 C5 C6 N1 1.8(4) . . . . ?
C5 C4 C7 O7 17.7(3) . . . . ?
C3 C4 C7 O7 -161.5(2) . . . . ?
C5 C4 C7 N7 -162.2(2) . . . . ?
C3 C4 C7 N7 18.6(3) . . . . ?
O2 C21 O1 Cu1 4.9(3) . . . . ?
C22 C21 O1 Cu1 -174.98(18) . . . . ?
O3 Cu1 O1 C21 -88.13(18) . . . . ?
O4 Cu1 O1 C21 80.85(18) 2_776 . . . ?
O2 Cu1 O1 C21 -4.8(4) 2_776 . . . ?
N1 Cu1 O1 C21 175.65(17) . . . . ?
Cu1 Cu1 O1 C21 -2.63(17) 2_776 . . . ?
O1 C21 O2 Cu1 -4.5(3) . . . 2_776 ?
C22 C21 O2 Cu1 175.40(17) . . . 2_776 ?
O4 C31 O3 Cu1 -3.9(3) . . . . ?
C32 C31 O3 Cu1 175.08(17) . . . . ?
O4 Cu1 O3 C31 9.1(5) 2_776 . . . ?
O2 Cu1 O3 C31 -80.09(18) 2_776 . . . ?
O1 Cu1 O3 C31 88.88(18) . . . . ?
N1 Cu1 O3 C31 -174.28(17) . . . . ?
Cu1 Cu1 O3 C31 2.88(17) 2_776 . . . ?
O3 C31 O4 Cu1 2.3(3) . . . 2_776 ?
C32 C31 O4 Cu1 -176.69(17) . . . 2_776 ?
